data_4072156
loop_
_publ_author_name
'Olson, Jeremy A.'
'Boyd, Ramon'
'Quail, J. Wilson'
'Foley, Stephen R.'

_publ_section_title
;
 Copper(II) Ethylene Polymerization Catalysts: Do They Really Exist?
;
_journal_issue 20
_journal_name_full Organometallics
_journal_page_first 5333
_journal_paper_doi 10.1021/om800625f
_journal_volume 27
_journal_year 2008
_chemical_formula_moiety 'C54 H76 Cl2 Cu2 N2 O2'
_chemical_formula_sum 'C54 H76 Cl2 Cu2 N2 O2'
_chemical_formula_weight 983.15
_chemical_name_systematic
; 
 ? 
;
_space_group_IT_number 2
_symmetry_cell_setting triclinic
_symmetry_space_group_name_Hall '-P 1'
_symmetry_space_group_name_H-M 'P -1'
_atom_sites_solution_hydrogens geom
_atom_sites_solution_primary direct
_atom_sites_solution_secondary difmap
_audit_creation_method SHELXL-97
_cell_angle_alpha 111.594(2)
_cell_angle_beta 100.070(3)
_cell_angle_gamma 104.797(3)
_cell_formula_units_Z 2
_cell_length_a 12.7591(6)
_cell_length_b 14.5248(9)
_cell_length_c 17.2981(11)
_cell_measurement_reflns_used 7238
_cell_measurement_temperature 295(2)
_cell_measurement_theta_max 24.108
_cell_measurement_theta_min 0.998
_cell_volume 2750.0(3)
_computing_cell_refinement 'HKL Scalepack (Otwinowski & Minor 1997)'
_computing_data_collection 'Collect (Nonius BV, 1997-2000)'
_computing_data_reduction 'HKL Denzo and Scalepack (Otwinowski & Minor 1997)'
_computing_molecular_graphics 'Xtal3.7(Hall et al., 2000)'
_computing_publication_material 'SHELXL-97 (Sheldrick, 1997)'
_computing_structure_refinement 'SHELXL-97 (Sheldrick, 1997)'
_computing_structure_solution 'maXus(Mackay et al., 1999)'
_diffrn_ambient_temperature 295(2)
_diffrn_detector_area_resol_mean 9
_diffrn_measured_fraction_theta_full 0.993
_diffrn_measured_fraction_theta_max 0.993
_diffrn_measurement_device 'Nonius KappaCCD'
_diffrn_measurement_method '\f scans and \w scans with \k offsets'
_diffrn_radiation_monochromator 'horizonally mounted graphite crystal'
_diffrn_radiation_source 'fine-focus sealed tube'
_diffrn_radiation_type MoK\a
_diffrn_radiation_wavelength 0.71073
_diffrn_reflns_av_R_equivalents 0.0390
_diffrn_reflns_av_sigmaI/netI 0.0585
_diffrn_reflns_limit_h_max 14
_diffrn_reflns_limit_h_min -14
_diffrn_reflns_limit_k_max 16
_diffrn_reflns_limit_k_min -16
_diffrn_reflns_limit_l_max 19
_diffrn_reflns_limit_l_min -17
_diffrn_reflns_number 14021
_diffrn_reflns_theta_full 24.12
_diffrn_reflns_theta_max 24.12
_diffrn_reflns_theta_min 2.42
_diffrn_standards_decay_% 0
_diffrn_standards_interval_count 0
_diffrn_standards_interval_time 0
_diffrn_standards_number 0
_exptl_absorpt_coefficient_mu 0.908
_exptl_absorpt_correction_type none
_exptl_crystal_colour green
_exptl_crystal_density_diffrn 1.187
_exptl_crystal_density_method 'not measured'
_exptl_crystal_description block
_exptl_crystal_F_000 1044
_exptl_crystal_size_max 0.20
_exptl_crystal_size_mid 0.10
_exptl_crystal_size_min 0.10
_refine_diff_density_max 0.474
_refine_diff_density_min -0.400
_refine_diff_density_rms 0.055
_refine_ls_extinction_method none
_refine_ls_goodness_of_fit_ref 1.054
_refine_ls_hydrogen_treatment constr
_refine_ls_matrix_type full
_refine_ls_number_parameters 578
_refine_ls_number_reflns 8701
_refine_ls_number_restraints 0
_refine_ls_restrained_S_all 1.054
_refine_ls_R_factor_all 0.0832
_refine_ls_R_factor_gt 0.0513
_refine_ls_shift/su_max 0.005
_refine_ls_shift/su_mean 0.000
_refine_ls_structure_factor_coef Fsqd
_refine_ls_weighting_details 'calc w=1/[\s^2^(Fo^2^)+(0.0441P)^2^+2.4295P] where P=(Fo^2^+2Fc^2^)/3'
_refine_ls_weighting_scheme calc
_refine_ls_wR_factor_gt 0.1097
_refine_ls_wR_factor_ref 0.1244
_reflns_number_gt 6221
_reflns_number_total 8701
_reflns_threshold_expression >2\s(I)
_cod_data_source_file om800625f_si_001.cif
_cod_data_source_block 229
_cod_database_code 4072156

loop_
_symmetry_equiv_pos_as_xyz
'x, y, z'
'-x, -y, -z'

loop_
_atom_site_label
_atom_site_type_symbol
_atom_site_fract_x
_atom_site_fract_y
_atom_site_fract_z
_atom_site_U_iso_or_equiv
_atom_site_adp_type
_atom_site_occupancy
_atom_site_symmetry_multiplicity
_atom_site_calc_flag
_atom_site_refinement_flags
Cl1 Cl 0.96339(10) 0.34133(9) 0.16771(9) 0.0885(5) Uani 1 1 d .
Cu1 Cu 1.07441(3) 0.51739(3) 0.24391(3) 0.04549(15) Uani 1 1 d .
N1 N 1.1554(2) 0.6683(2) 0.2848(2) 0.0438(8) Uani 1 1 d .
O1 O 1.1952(2) 0.47789(19) 0.21501(19) 0.0556(7) Uani 1 1 d .
C1 C 1.2611(3) 0.7038(3) 0.2889(3) 0.0487(10) Uani 1 1 d .
H1 H 1.2930 0.7767 0.3098 0.058 Uiso 1 1 calc R
C2 C 1.3355(3) 0.6472(3) 0.2658(3) 0.0462(9) Uani 1 1 d .
C3 C 1.2991(3) 0.5364(3) 0.2285(3) 0.0457(9) Uani 1 1 d .
C4 C 1.3794(3) 0.4862(3) 0.2033(3) 0.0500(10) Uani 1 1 d .
C5 C 1.4868(3) 0.5517(3) 0.2180(3) 0.0560(11) Uani 1 1 d .
H5 H 1.5390 0.5194 0.2026 0.067 Uiso 1 1 calc R
C6 C 1.5256(3) 0.6622(3) 0.2541(3) 0.0547(11) Uani 1 1 d .
C7 C 1.4481(3) 0.7082(3) 0.2774(3) 0.0537(11) Uani 1 1 d .
H7 H 1.4697 0.7814 0.3014 0.064 Uiso 1 1 calc R
C8 C 1.3450(4) 0.3658(3) 0.1602(3) 0.0585(11) Uani 1 1 d .
C9 C 1.3005(5) 0.3167(4) 0.2177(3) 0.0823(15) Uani 1 1 d .
H9A H 1.2811 0.2415 0.1892 0.123 Uiso 1 1 calc R
H9B H 1.2342 0.3328 0.2277 0.123 Uiso 1 1 calc R
H9C H 1.3581 0.3450 0.2725 0.123 Uiso 1 1 calc R
C10 C 1.2540(5) 0.3209(4) 0.0729(3) 0.0922(17) Uani 1 1 d .
H10A H 1.2357 0.2458 0.0439 0.138 Uiso 1 1 calc R
H10B H 1.2820 0.3528 0.0373 0.138 Uiso 1 1 calc R
H10C H 1.1871 0.3359 0.0825 0.138 Uiso 1 1 calc R
C11 C 1.4465(4) 0.3307(4) 0.1438(4) 0.0933(18) Uani 1 1 d .
H11A H 1.4226 0.2551 0.1199 0.140 Uiso 1 1 calc R
H11B H 1.5061 0.3612 0.1977 0.140 Uiso 1 1 calc R
H11C H 1.4739 0.3540 0.1034 0.140 Uiso 1 1 calc R
C12 C 1.6474(3) 0.7248(4) 0.2635(3) 0.0681(13) Uani 1 1 d .
C13 C 1.6630(5) 0.6965(5) 0.1730(4) 0.115(2) Uani 1 1 d .
H13A H 1.7397 0.7343 0.1786 0.173 Uiso 1 1 calc R
H13B H 1.6115 0.7156 0.1396 0.173 Uiso 1 1 calc R
H13C H 1.6477 0.6219 0.1440 0.173 Uiso 1 1 calc R
C14 C 1.7310(4) 0.6984(5) 0.3182(5) 0.122(3) Uani 1 1 d .
H14A H 1.8069 0.7335 0.3201 0.184 Uiso 1 1 calc R
H14B H 1.7144 0.6234 0.2927 0.184 Uiso 1 1 calc R
H14C H 1.7247 0.7215 0.3762 0.184 Uiso 1 1 calc R
C15 C 1.6728(4) 0.8432(4) 0.3050(4) 0.104(2) Uani 1 1 d .
H15A H 1.7494 0.8798 0.3094 0.156 Uiso 1 1 d R
H15B H 1.6212 0.8610 0.2703 0.156 Uiso 1 1 d R
H15C H 1.6636 0.8638 0.3621 0.156 Uiso 1 1 d R
C16 C 1.1002(3) 0.7463(3) 0.3049(3) 0.0466(10) Uani 1 1 d .
C17 C 1.1033(3) 0.8022(3) 0.3911(3) 0.0517(10) Uani 1 1 d .
C18 C 1.0587(3) 0.8832(3) 0.4077(3) 0.0656(13) Uani 1 1 d .
H18 H 1.0603 0.9227 0.4644 0.079 Uiso 1 1 calc R
C19 C 1.0126(4) 0.9060(4) 0.3429(4) 0.0720(14) Uani 1 1 d .
H19 H 0.9852 0.9616 0.3561 0.086 Uiso 1 1 calc R
C20 C 1.0064(3) 0.8481(4) 0.2589(4) 0.0682(13) Uani 1 1 d .
H20 H 0.9722 0.8633 0.2153 0.082 Uiso 1 1 calc R
C21 C 1.0502(3) 0.7662(3) 0.2366(3) 0.0555(11) Uani 1 1 d .
C22 C 1.1539(4) 0.7794(4) 0.4643(3) 0.0685(13) Uani 1 1 d .
H22 H 1.1677 0.7130 0.4381 0.082 Uiso 1 1 calc R
C23 C 1.0751(5) 0.7647(5) 0.5190(4) 0.1066(19) Uani 1 1 d .
H23A H 1.1079 0.7426 0.5602 0.160 Uiso 1 1 calc R
H23B H 1.0028 0.7119 0.4816 0.160 Uiso 1 1 calc R
H23C H 1.0649 0.8303 0.5495 0.160 Uiso 1 1 calc R
C24 C 1.2674(5) 0.8646(5) 0.5219(4) 0.117(2) Uani 1 1 d .
H24A H 1.2993 0.8469 0.5667 0.175 Uiso 1 1 calc R
H24B H 1.2568 0.9311 0.5481 0.175 Uiso 1 1 calc R
H24C H 1.3180 0.8698 0.4874 0.175 Uiso 1 1 calc R
C25 C 1.0420(4) 0.7014(5) 0.1428(3) 0.0782(15) Uani 1 1 d .
H25 H 1.1028 0.6717 0.1437 0.094 Uiso 1 1 calc R
C26 C 1.0584(7) 0.7662(6) 0.0914(5) 0.150(3) Uani 1 1 d .
H26A H 1.0582 0.7223 0.0341 0.224 Uiso 1 1 calc R
H26B H 1.1297 0.8238 0.1206 0.224 Uiso 1 1 calc R
H26C H 0.9978 0.7936 0.0869 0.224 Uiso 1 1 calc R
C27 C 0.9305(6) 0.6101(5) 0.0954(4) 0.123(2) Uani 1 1 d .
H27A H 0.9233 0.5643 0.1239 0.185 Uiso 1 1 calc R
H27B H 0.9284 0.5713 0.0363 0.185 Uiso 1 1 calc R
H27C H 0.8689 0.6366 0.0957 0.185 Uiso 1 1 calc R
Cl2 Cl 0.92631(8) 0.53578(8) 0.29576(8) 0.0673(3) Uani 1 1 d .
Cu2 Cu 0.83428(4) 0.35625(4) 0.24148(3) 0.04630(15) Uani 1 1 d .
N2 N 0.7303(2) 0.2106(2) 0.17477(19) 0.0413(7) Uani 1 1 d .
O2 O 0.7675(2) 0.3822(2) 0.33046(18) 0.0609(8) Uani 1 1 d .
C31 C 0.6473(3) 0.1699(3) 0.2000(2) 0.0441(9) Uani 1 1 d .
H31 H 0.6002 0.1010 0.1621 0.053 Uiso 1 1 calc R
C32 C 0.6188(3) 0.2163(3) 0.2778(2) 0.0412(9) Uani 1 1 d .
C33 C 0.6815(3) 0.3208(3) 0.3406(2) 0.0446(9) Uani 1 1 d .
C34 C 0.6499(3) 0.3616(3) 0.4181(2) 0.0472(9) Uani 1 1 d .
C35 C 0.5577(3) 0.2950(3) 0.4261(3) 0.0498(10) Uani 1 1 d .
H35 H 0.5362 0.3216 0.4761 0.060 Uiso 1 1 calc R
C36 C 0.4939(3) 0.1906(3) 0.3648(3) 0.0482(10) Uani 1 1 d .
C37 C 0.5257(3) 0.1531(3) 0.2913(3) 0.0468(9) Uani 1 1 d .
H37 H 0.4853 0.0844 0.2491 0.056 Uiso 1 1 calc R
C38 C 0.7157(4) 0.4753(3) 0.4879(3) 0.0597(11) Uani 1 1 d .
C39 C 0.8416(4) 0.4923(4) 0.5226(3) 0.0818(15) Uani 1 1 d .
H39A H 0.8806 0.5636 0.5664 0.123 Uiso 1 1 calc R
H39B H 0.8746 0.4797 0.4757 0.123 Uiso 1 1 calc R
H39C H 0.8482 0.4442 0.5476 0.123 Uiso 1 1 calc R
C40 C 0.7046(4) 0.5525(4) 0.4488(3) 0.0800(15) Uani 1 1 d .
H40A H 0.7413 0.6237 0.4933 0.120 Uiso 1 1 calc R
H40B H 0.6257 0.5402 0.4254 0.120 Uiso 1 1 calc R
H40C H 0.7400 0.5421 0.4031 0.120 Uiso 1 1 calc R
C41 C 0.6676(5) 0.5022(4) 0.5657(3) 0.104(2) Uani 1 1 d .
H41A H 0.7080 0.5746 0.6067 0.156 Uiso 1 1 calc R
H41B H 0.6761 0.4571 0.5935 0.156 Uiso 1 1 calc R
H41C H 0.5885 0.4916 0.5456 0.156 Uiso 1 1 calc R
C42 C 0.3918(3) 0.1244(3) 0.3801(3) 0.0561(11) Uani 1 1 d .
C43 C 0.2940(5) 0.1611(6) 0.3656(6) 0.158(4) Uani 1 1 d .
H43A H 0.2359 0.1295 0.3860 0.237 Uiso 1 1 calc R
H43B H 0.2639 0.1407 0.3045 0.237 Uiso 1 1 calc R
H43C H 0.3193 0.2366 0.3969 0.237 Uiso 1 1 calc R
C44 C 0.4204(6) 0.1355(7) 0.4717(4) 0.186(5) Uani 1 1 d .
H44A H 0.3533 0.1000 0.4817 0.278 Uiso 1 1 calc R
H44B H 0.4491 0.2091 0.5117 0.278 Uiso 1 1 calc R
H44C H 0.4770 0.1047 0.4802 0.278 Uiso 1 1 calc R
C45 C 0.3528(6) 0.0100(4) 0.3208(5) 0.154(4) Uani 1 1 d .
H45A H 0.2910 -0.0280 0.3345 0.231 Uiso 1 1 calc R
H45B H 0.4144 -0.0157 0.3279 0.231 Uiso 1 1 calc R
H45C H 0.3278 -0.0004 0.2616 0.231 Uiso 1 1 calc R
C46 C 0.7409(3) 0.1425(3) 0.0937(2) 0.0407(9) Uani 1 1 d .
C47 C 0.8117(3) 0.0832(3) 0.0966(3) 0.0531(11) Uani 1 1 d .
C48 C 0.8173(4) 0.0156(3) 0.0173(4) 0.0714(14) Uani 1 1 d .
H48 H 0.8621 -0.0260 0.0168 0.086 Uiso 1 1 calc R
C49 C 0.7589(5) 0.0087(4) -0.0595(4) 0.0766(14) Uani 1 1 d .
H49 H 0.7631 -0.0382 -0.1117 0.092 Uiso 1 1 calc R
C50 C 0.6939(4) 0.0704(3) -0.0606(3) 0.0661(12) Uani 1 1 d .
H50 H 0.6562 0.0663 -0.1135 0.079 Uiso 1 1 calc R
C51 C 0.6835(3) 0.1391(3) 0.0163(3) 0.0471(9) Uani 1 1 d .
C52 C 0.8768(4) 0.0906(4) 0.1824(3) 0.0717(13) Uani 1 1 d .
H52 H 0.8825 0.1576 0.2285 0.086 Uiso 1 1 calc R
C53 C 0.9987(4) 0.0922(5) 0.1858(5) 0.117(2) Uani 1 1 d .
H53A H 1.0387 0.1048 0.2433 0.175 Uiso 1 1 calc R
H53B H 1.0373 0.1474 0.1721 0.175 Uiso 1 1 calc R
H53C H 0.9962 0.0254 0.1443 0.175 Uiso 1 1 calc R
C54 C 0.8135(5) 0.0029(5) 0.2021(4) 0.1024(19) Uani 1 1 d .
H54A H 0.8562 0.0097 0.2566 0.154 Uiso 1 1 calc R
H54B H 0.8034 -0.0642 0.1566 0.154 Uiso 1 1 calc R
H54C H 0.7405 0.0073 0.2055 0.154 Uiso 1 1 calc R
C55 C 0.6132(3) 0.2087(3) 0.0133(3) 0.0596(11) Uani 1 1 d .
H55 H 0.6100 0.2456 0.0725 0.072 Uiso 1 1 calc R
C56 C 0.4917(4) 0.1443(4) -0.0451(4) 0.0942(17) Uani 1 1 d .
H56A H 0.4499 0.1908 -0.0443 0.141 Uiso 1 1 calc R
H56B H 0.4565 0.0952 -0.0243 0.141 Uiso 1 1 calc R
H56C H 0.4921 0.1062 -0.1036 0.141 Uiso 1 1 calc R
C57 C 0.6687(5) 0.2917(5) -0.0142(5) 0.129(3) Uani 1 1 d .
H57A H 0.6248 0.3367 -0.0126 0.193 Uiso 1 1 calc R
H57B H 0.6726 0.2579 -0.0723 0.193 Uiso 1 1 calc R
H57C H 0.7441 0.3332 0.0249 0.193 Uiso 1 1 calc R

loop_
_atom_site_aniso_label
_atom_site_aniso_U_11
_atom_site_aniso_U_22
_atom_site_aniso_U_33
_atom_site_aniso_U_23
_atom_site_aniso_U_13
_atom_site_aniso_U_12
Cl1 0.0765(8) 0.0428(7) 0.1081(11) -0.0063(7) 0.0633(8) -0.0045(5)
Cu1 0.0396(3) 0.0346(3) 0.0592(3) 0.0155(2) 0.0217(2) 0.0107(2)
N1 0.0394(17) 0.0334(17) 0.063(2) 0.0205(16) 0.0226(15) 0.0146(14)
O1 0.0444(15) 0.0338(15) 0.081(2) 0.0130(14) 0.0259(14) 0.0143(12)
C1 0.043(2) 0.036(2) 0.066(3) 0.019(2) 0.022(2) 0.0128(17)
C2 0.038(2) 0.038(2) 0.062(3) 0.019(2) 0.0190(18) 0.0131(17)
C3 0.041(2) 0.043(2) 0.054(3) 0.019(2) 0.0192(18) 0.0172(18)
C4 0.054(2) 0.048(3) 0.054(3) 0.018(2) 0.023(2) 0.026(2)
C5 0.049(2) 0.060(3) 0.074(3) 0.032(3) 0.029(2) 0.030(2)
C6 0.041(2) 0.063(3) 0.074(3) 0.037(3) 0.026(2) 0.022(2)
C7 0.046(2) 0.045(2) 0.074(3) 0.029(2) 0.020(2) 0.0149(19)
C8 0.067(3) 0.050(3) 0.062(3) 0.017(2) 0.028(2) 0.029(2)
C9 0.116(4) 0.051(3) 0.098(4) 0.030(3) 0.059(3) 0.042(3)
C10 0.113(4) 0.066(3) 0.075(4) 0.008(3) 0.021(3) 0.035(3)
C11 0.098(4) 0.067(3) 0.134(5) 0.035(3) 0.062(4) 0.053(3)
C12 0.047(2) 0.075(3) 0.102(4) 0.051(3) 0.035(2) 0.025(2)
C13 0.095(4) 0.137(6) 0.131(6) 0.070(5) 0.064(4) 0.030(4)
C14 0.049(3) 0.148(6) 0.214(8) 0.134(6) 0.025(4) 0.028(3)
C15 0.061(3) 0.082(4) 0.171(6) 0.058(4) 0.049(4) 0.011(3)
C16 0.0352(19) 0.033(2) 0.073(3) 0.021(2) 0.021(2) 0.0122(16)
C17 0.045(2) 0.035(2) 0.070(3) 0.018(2) 0.016(2) 0.0157(18)
C18 0.056(3) 0.051(3) 0.082(3) 0.015(3) 0.023(2) 0.026(2)
C19 0.062(3) 0.059(3) 0.102(4) 0.031(3) 0.027(3) 0.038(2)
C20 0.054(3) 0.075(3) 0.098(4) 0.053(3) 0.025(3) 0.034(2)
C21 0.039(2) 0.056(3) 0.079(3) 0.033(3) 0.023(2) 0.0187(19)
C22 0.087(3) 0.054(3) 0.069(3) 0.024(3) 0.026(3) 0.035(3)
C23 0.150(6) 0.107(5) 0.082(4) 0.045(4) 0.053(4) 0.055(4)
C24 0.097(4) 0.114(5) 0.122(5) 0.053(4) -0.010(4) 0.035(4)
C25 0.079(3) 0.112(4) 0.071(4) 0.050(4) 0.031(3) 0.055(3)
C26 0.168(7) 0.169(8) 0.112(6) 0.073(6) 0.068(5) 0.022(6)
C27 0.154(6) 0.099(5) 0.076(4) 0.020(4) 0.029(4) 0.012(5)
Cl2 0.0575(6) 0.0374(6) 0.1057(10) 0.0200(6) 0.0491(6) 0.0144(5)
Cu2 0.0429(3) 0.0366(3) 0.0495(3) 0.0104(2) 0.0205(2) 0.0061(2)
N2 0.0373(16) 0.0374(18) 0.0389(18) 0.0094(15) 0.0146(14) 0.0055(13)
O2 0.0680(18) 0.0428(16) 0.0520(18) 0.0042(14) 0.0347(15) 0.0017(13)
C31 0.041(2) 0.033(2) 0.044(2) 0.0076(19) 0.0096(18) 0.0056(16)
C32 0.044(2) 0.036(2) 0.040(2) 0.0144(19) 0.0176(18) 0.0092(17)
C33 0.048(2) 0.043(2) 0.045(2) 0.019(2) 0.0196(19) 0.0141(18)
C34 0.054(2) 0.046(2) 0.041(2) 0.018(2) 0.0216(19) 0.0159(19)
C35 0.060(2) 0.054(3) 0.037(2) 0.017(2) 0.025(2) 0.020(2)
C36 0.048(2) 0.047(3) 0.049(3) 0.021(2) 0.0172(19) 0.0131(19)
C37 0.048(2) 0.041(2) 0.043(2) 0.0133(19) 0.0173(19) 0.0081(18)
C38 0.085(3) 0.040(2) 0.041(2) 0.007(2) 0.028(2) 0.011(2)
C39 0.085(3) 0.056(3) 0.066(3) 0.012(3) -0.001(3) 0.002(3)
C40 0.109(4) 0.048(3) 0.084(4) 0.021(3) 0.045(3) 0.029(3)
C41 0.147(5) 0.065(4) 0.066(4) 0.001(3) 0.061(4) 0.006(3)
C42 0.055(2) 0.057(3) 0.054(3) 0.023(2) 0.025(2) 0.012(2)
C43 0.081(4) 0.160(7) 0.318(12) 0.165(8) 0.104(6) 0.054(4)
C44 0.135(6) 0.258(10) 0.098(5) 0.107(6) 0.021(4) -0.069(6)
C45 0.197(7) 0.058(4) 0.197(8) 0.030(4) 0.154(7) 0.002(4)
C46 0.043(2) 0.027(2) 0.043(2) 0.0065(18) 0.0207(18) 0.0060(16)
C47 0.050(2) 0.040(2) 0.075(3) 0.026(2) 0.028(2) 0.0162(19)
C48 0.087(3) 0.050(3) 0.092(4) 0.025(3) 0.053(3) 0.040(3)
C49 0.110(4) 0.050(3) 0.065(3) 0.008(3) 0.048(3) 0.031(3)
C50 0.092(3) 0.052(3) 0.048(3) 0.013(2) 0.026(2) 0.025(3)
C51 0.052(2) 0.037(2) 0.044(2) 0.0107(19) 0.0179(19) 0.0110(18)
C52 0.062(3) 0.068(3) 0.095(4) 0.041(3) 0.022(3) 0.030(2)
C53 0.060(3) 0.127(5) 0.181(7) 0.087(5) 0.028(4) 0.035(3)
C54 0.087(4) 0.117(5) 0.132(5) 0.089(5) 0.028(4) 0.033(3)
C55 0.062(3) 0.056(3) 0.052(3) 0.014(2) 0.010(2) 0.025(2)
C56 0.078(3) 0.088(4) 0.088(4) 0.014(3) 0.007(3) 0.032(3)
C57 0.116(5) 0.090(5) 0.216(8) 0.094(5) 0.054(5) 0.047(4)

loop_
_atom_type_symbol
_atom_type_description
_atom_type_scat_dispersion_real
_atom_type_scat_dispersion_imag
_atom_type_scat_source
C C 0.0033 0.0016 'International Tables Vol C Tables 4.2.6.8 and 6.1.1.4'
H H 0.0000 0.0000 'International Tables Vol C Tables 4.2.6.8 and 6.1.1.4'
Cu Cu 0.3201 1.2651 'International Tables Vol C Tables 4.2.6.8 and 6.1.1.4'
Cl Cl 0.1484 0.1585 'International Tables Vol C Tables 4.2.6.8 and 6.1.1.4'
N N 0.0061 0.0033 'International Tables Vol C Tables 4.2.6.8 and 6.1.1.4'
O O 0.0106 0.0060 'International Tables Vol C Tables 4.2.6.8 and 6.1.1.4'

loop_
_geom_angle_atom_site_label_1
_geom_angle_atom_site_label_2
_geom_angle_atom_site_label_3
_geom_angle
Cu2 Cl1 Cu1 93.77(4)
O1 Cu1 N1 94.37(11)
O1 Cu1 Cl2 164.79(9)
N1 Cu1 Cl2 96.07(9)
O1 Cu1 Cl1 86.99(8)
N1 Cu1 Cl1 167.45(10)
Cl2 Cu1 Cl1 85.22(4)
C1 N1 C16 115.5(3)
C1 N1 Cu1 121.3(2)
C16 N1 Cu1 123.0(2)
C3 O1 Cu1 129.8(2)
N1 C1 C2 129.3(3)
N1 C1 H1 115.4
C2 C1 H1 115.4
C3 C2 C7 120.8(3)
C3 C2 C1 122.5(3)
C7 C2 C1 116.5(3)
O1 C3 C2 122.3(3)
O1 C3 C4 119.2(3)
C2 C3 C4 118.4(3)
C5 C4 C3 116.6(4)
C5 C4 C8 122.0(3)
C3 C4 C8 121.4(3)
C4 C5 C6 126.5(3)
C4 C5 H5 116.8
C6 C5 H5 116.8
C7 C6 C5 115.9(3)
C7 C6 C12 123.5(4)
C5 C6 C12 120.6(3)
C6 C7 C2 121.7(4)
C6 C7 H7 119.2
C2 C7 H7 119.2
C10 C8 C9 109.8(4)
C10 C8 C4 109.1(4)
C9 C8 C4 111.8(3)
C10 C8 C11 108.4(4)
C9 C8 C11 105.6(4)
C4 C8 C11 111.9(4)
C8 C9 H9A 109.5
C8 C9 H9B 109.5
H9A C9 H9B 109.5
C8 C9 H9C 109.5
H9A C9 H9C 109.5
H9B C9 H9C 109.5
C8 C10 H10A 109.5
C8 C10 H10B 109.5
H10A C10 H10B 109.5
C8 C10 H10C 109.5
H10A C10 H10C 109.5
H10B C10 H10C 109.5
C8 C11 H11A 109.5
C8 C11 H11B 109.5
H11A C11 H11B 109.5
C8 C11 H11C 109.5
H11A C11 H11C 109.5
H11B C11 H11C 109.5
C15 C12 C14 109.2(5)
C15 C12 C13 106.4(4)
C14 C12 C13 110.1(5)
C15 C12 C6 112.3(4)
C14 C12 C6 109.7(4)
C13 C12 C6 109.1(4)
C12 C13 H13A 109.5
C12 C13 H13B 109.5
H13A C13 H13B 109.5
C12 C13 H13C 109.5
H13A C13 H13C 109.5
H13B C13 H13C 109.5
C12 C14 H14A 109.5
C12 C14 H14B 109.5
H14A C14 H14B 109.5
C12 C14 H14C 109.5
H14A C14 H14C 109.5
H14B C14 H14C 109.5
C12 C15 H15A 109.9
C12 C15 H15B 109.9
H15A C15 H15B 109.5
C12 C15 H15C 108.6
H15A C15 H15C 109.5
H15B C15 H15C 109.5
C17 C16 C21 122.4(3)
C17 C16 N1 119.6(3)
C21 C16 N1 117.9(4)
C18 C17 C16 116.9(4)
C18 C17 C22 120.3(4)
C16 C17 C22 122.8(3)
C19 C18 C17 121.6(5)
C19 C18 H18 119.2
C17 C18 H18 119.2
C20 C19 C18 120.6(4)
C20 C19 H19 119.7
C18 C19 H19 119.7
C19 C20 C21 121.5(4)
C19 C20 H20 119.2
C21 C20 H20 119.2
C20 C21 C16 116.8(4)
C20 C21 C25 121.2(4)
C16 C21 C25 122.0(4)
C17 C22 C24 111.0(4)
C17 C22 C23 113.1(4)
C24 C22 C23 110.2(5)
C17 C22 H22 107.4
C24 C22 H22 107.4
C23 C22 H22 107.4
C22 C23 H23A 109.5
C22 C23 H23B 109.5
H23A C23 H23B 109.5
C22 C23 H23C 109.5
H23A C23 H23C 109.5
H23B C23 H23C 109.5
C22 C24 H24A 109.5
C22 C24 H24B 109.5
H24A C24 H24B 109.5
C22 C24 H24C 109.5
H24A C24 H24C 109.5
H24B C24 H24C 109.5
C27 C25 C21 112.0(4)
C27 C25 C26 108.9(5)
C21 C25 C26 113.3(5)
C27 C25 H25 107.5
C21 C25 H25 107.5
C26 C25 H25 107.5
C25 C26 H26A 109.5
C25 C26 H26B 109.5
H26A C26 H26B 109.5
C25 C26 H26C 109.5
H26A C26 H26C 109.5
H26B C26 H26C 109.5
C25 C27 H27A 109.5
C25 C27 H27B 109.5
H27A C27 H27B 109.5
C25 C27 H27C 109.5
H27A C27 H27C 109.5
H27B C27 H27C 109.5
Cu1 Cl2 Cu2 93.62(4)
O2 Cu2 N2 93.66(12)
O2 Cu2 Cl1 162.38(10)
N2 Cu2 Cl1 96.36(9)
O2 Cu2 Cl2 88.70(9)
N2 Cu2 Cl2 165.37(10)
Cl1 Cu2 Cl2 85.26(4)
C31 N2 C46 116.4(3)
C31 N2 Cu2 122.3(3)
C46 N2 Cu2 121.3(2)
C33 O2 Cu2 130.8(2)
N2 C31 C32 128.9(3)
N2 C31 H31 115.6
C32 C31 H31 115.6
C33 C32 C37 120.4(3)
C33 C32 C31 121.9(3)
C37 C32 C31 117.7(3)
O2 C33 C32 122.4(3)
O2 C33 C34 118.6(3)
C32 C33 C34 119.0(3)
C35 C34 C33 117.0(4)
C35 C34 C38 122.5(3)
C33 C34 C38 120.5(3)
C34 C35 C36 125.3(4)
C34 C35 H35 117.3
C36 C35 H35 117.3
C37 C36 C35 116.6(3)
C37 C36 C42 122.6(4)
C35 C36 C42 120.7(3)
C36 C37 C32 121.6(4)
C36 C37 H37 119.2
C32 C37 H37 119.2
C40 C38 C39 109.7(4)
C40 C38 C34 109.4(4)
C39 C38 C34 111.1(3)
C40 C38 C41 107.2(4)
C39 C38 C41 107.8(4)
C34 C38 C41 111.6(4)
C38 C39 H39A 109.5
C38 C39 H39B 109.5
H39A C39 H39B 109.5
C38 C39 H39C 109.5
H39A C39 H39C 109.5
H39B C39 H39C 109.5
C38 C40 H40A 109.5
C38 C40 H40B 109.5
H40A C40 H40B 109.5
C38 C40 H40C 109.5
H40A C40 H40C 109.5
H40B C40 H40C 109.5
C38 C41 H41A 109.5
C38 C41 H41B 109.5
H41A C41 H41B 109.5
C38 C41 H41C 109.5
H41A C41 H41C 109.5
H41B C41 H41C 109.5
C45 C42 C43 107.5(5)
C45 C42 C44 107.5(5)
C43 C42 C44 108.2(6)
C45 C42 C36 112.8(4)
C43 C42 C36 109.7(4)
C44 C42 C36 110.9(4)
C42 C43 H43A 109.5
C42 C43 H43B 109.5
H43A C43 H43B 109.5
C42 C43 H43C 109.5
H43A C43 H43C 109.5
H43B C43 H43C 109.5
C42 C44 H44A 109.5
C42 C44 H44B 109.5
H44A C44 H44B 109.5
C42 C44 H44C 109.5
H44A C44 H44C 109.5
H44B C44 H44C 109.5
C42 C45 H45A 109.5
C42 C45 H45B 109.5
H45A C45 H45B 109.5
C42 C45 H45C 109.5
H45A C45 H45C 109.5
H45B C45 H45C 109.5
C51 C46 C47 122.3(4)
C51 C46 N2 119.5(3)
C47 C46 N2 118.2(4)
C48 C47 C46 116.9(4)
C48 C47 C52 121.6(4)
C46 C47 C52 121.5(4)
C49 C48 C47 121.6(4)
C49 C48 H48 119.2
C47 C48 H48 119.2
C48 C49 C50 120.4(4)
C48 C49 H49 119.8
C50 C49 H49 119.8
C49 C50 C51 121.0(4)
C49 C50 H50 119.5
C51 C50 H50 119.5
C46 C51 C50 117.6(4)
C46 C51 C55 122.5(4)
C50 C51 C55 119.9(4)
C54 C52 C47 111.3(4)
C54 C52 C53 110.4(4)
C47 C52 C53 112.8(4)
C54 C52 H52 107.3
C47 C52 H52 107.3
C53 C52 H52 107.3
C52 C53 H53A 109.5
C52 C53 H53B 109.5
H53A C53 H53B 109.5
C52 C53 H53C 109.5
H53A C53 H53C 109.5
H53B C53 H53C 109.5
C52 C54 H54A 109.5
C52 C54 H54B 109.5
H54A C54 H54B 109.5
C52 C54 H54C 109.5
H54A C54 H54C 109.5
H54B C54 H54C 109.5
C57 C55 C56 110.9(4)
C57 C55 C51 111.2(4)
C56 C55 C51 112.1(4)
C57 C55 H55 107.5
C56 C55 H55 107.5
C51 C55 H55 107.5
C55 C56 H56A 109.5
C55 C56 H56B 109.5
H56A C56 H56B 109.5
C55 C56 H56C 109.5
H56A C56 H56C 109.5
H56B C56 H56C 109.5
C55 C57 H57A 109.5
C55 C57 H57B 109.5
H57A C57 H57B 109.5
C55 C57 H57C 109.5
H57A C57 H57C 109.5
H57B C57 H57C 109.5

loop_
_geom_bond_atom_site_label_1
_geom_bond_atom_site_label_2
_geom_bond_distance
Cl1 Cu2 2.2590(11)
Cl1 Cu1 2.3020(12)
Cu1 O1 1.861(2)
Cu1 N1 1.954(3)
Cu1 Cl2 2.2629(10)
N1 C1 1.294(4)
N1 C16 1.450(4)
O1 C3 1.306(4)
C1 C2 1.423(5)
C1 H1 0.9300
C2 C3 1.404(5)
C2 C7 1.417(5)
C3 C4 1.440(5)
C4 C5 1.372(5)
C4 C8 1.530(6)
C5 C6 1.400(6)
C5 H5 0.9300
C6 C7 1.367(5)
C6 C12 1.532(5)
C7 H7 0.9300
C8 C10 1.527(6)
C8 C9 1.528(6)
C8 C11 1.542(6)
C9 H9A 0.9600
C9 H9B 0.9600
C9 H9C 0.9600
C10 H10A 0.9600
C10 H10B 0.9600
C10 H10C 0.9600
C11 H11A 0.9600
C11 H11B 0.9600
C11 H11C 0.9600
C12 C15 1.518(7)
C12 C14 1.518(6)
C12 C13 1.529(7)
C13 H13A 0.9600
C13 H13B 0.9600
C13 H13C 0.9600
C14 H14A 0.9600
C14 H14B 0.9600
C14 H14C 0.9600
C15 H15A 0.9600
C15 H15B 0.9603
C15 H15C 0.9599
C16 C17 1.399(6)
C16 C21 1.404(6)
C17 C18 1.393(5)
C17 C22 1.503(6)
C18 C19 1.362(6)
C18 H18 0.9300
C19 C20 1.360(7)
C19 H19 0.9300
C20 C21 1.396(6)
C20 H20 0.9300
C21 C25 1.514(6)
C22 C24 1.514(7)
C22 C23 1.524(7)
C22 H22 0.9800
C23 H23A 0.9600
C23 H23B 0.9600
C23 H23C 0.9600
C24 H24A 0.9600
C24 H24B 0.9600
C24 H24C 0.9600
C25 C27 1.512(8)
C25 C26 1.517(8)
C25 H25 0.9800
C26 H26A 0.9600
C26 H26B 0.9600
C26 H26C 0.9600
C27 H27A 0.9600
C27 H27B 0.9600
C27 H27C 0.9600
Cl2 Cu2 2.3040(11)
Cu2 O2 1.853(3)
Cu2 N2 1.950(3)
N2 C31 1.301(4)
N2 C46 1.441(4)
O2 C33 1.309(4)
C31 C32 1.423(5)
C31 H31 0.9300
C32 C33 1.409(5)
C32 C37 1.418(5)
C33 C34 1.426(5)
C34 C35 1.383(5)
C34 C38 1.536(5)
C35 C36 1.405(5)
C35 H35 0.9300
C36 C37 1.363(5)
C36 C42 1.537(5)
C37 H37 0.9300
C38 C40 1.530(6)
C38 C39 1.534(6)
C38 C41 1.539(6)
C39 H39A 0.9600
C39 H39B 0.9600
C39 H39C 0.9600
C40 H40A 0.9600
C40 H40B 0.9600
C40 H40C 0.9600
C41 H41A 0.9600
C41 H41B 0.9600
C41 H41C 0.9600
C42 C45 1.485(7)
C42 C43 1.495(7)
C42 C44 1.499(7)
C43 H43A 0.9600
C43 H43B 0.9600
C43 H43C 0.9600
C44 H44A 0.9600
C44 H44B 0.9600
C44 H44C 0.9600
C45 H45A 0.9600
C45 H45B 0.9600
C45 H45C 0.9600
C46 C51 1.387(5)
C46 C47 1.405(5)
C47 C48 1.389(6)
C47 C52 1.519(6)
C48 C49 1.360(7)
C48 H48 0.9300
C49 C50 1.371(6)
C49 H49 0.9300
C50 C51 1.390(5)
C50 H50 0.9300
C51 C55 1.521(5)
C52 C54 1.511(6)
C52 C53 1.541(6)
C52 H52 0.9800
C53 H53A 0.9600
C53 H53B 0.9600
C53 H53C 0.9600
C54 H54A 0.9600
C54 H54B 0.9600
C54 H54C 0.9600
C55 C57 1.511(7)
C55 C56 1.521(6)
C55 H55 0.9800
C56 H56A 0.9600
C56 H56B 0.9600
C56 H56C 0.9600
C57 H57A 0.9600
C57 H57B 0.9600
C57 H57C 0.9600

loop_
_geom_hbond_atom_site_label_D
_geom_hbond_atom_site_label_H
_geom_hbond_atom_site_label_A
_geom_hbond_distance_DH
_geom_hbond_distance_HA
_geom_hbond_distance_DA
_geom_hbond_angle_DHA
C9 H9B O1 0.96 2.36 2.992(5) 122.8
C10 H10C O1 0.96 2.42 3.033(6) 121.6
C22 H22 N1 0.98 2.45 2.932(6) 109.7
C25 H25 N1 0.98 2.44 2.888(6) 107.4
C39 H39B O2 0.96 2.32 2.952(6) 122.9
C40 H40C O2 0.96 2.35 2.969(5) 121.7
C52 H52 N2 0.98 2.43 2.880(5) 107.7
C55 H55 N2 0.98 2.42 2.915(5) 110.8

loop_
_geom_torsion_atom_site_label_1
_geom_torsion_atom_site_label_2
_geom_torsion_atom_site_label_3
_geom_torsion_atom_site_label_4
_geom_torsion
Cu2 Cl1 Cu1 O1 155.78(10)
Cu2 Cl1 Cu1 N1 -107.6(4)
Cu2 Cl1 Cu1 Cl2 -11.15(6)
O1 Cu1 N1 C1 -4.7(3)
Cl2 Cu1 N1 C1 164.3(3)
Cl1 Cu1 N1 C1 -100.5(5)
O1 Cu1 N1 C16 169.6(3)
Cl2 Cu1 N1 C16 -21.4(3)
Cl1 Cu1 N1 C16 73.8(5)
N1 Cu1 O1 C3 6.5(4)
Cl2 Cu1 O1 C3 -126.8(4)
Cl1 Cu1 O1 C3 174.0(3)
C16 N1 C1 C2 -173.9(4)
Cu1 N1 C1 C2 0.8(6)
N1 C1 C2 C3 3.8(7)
N1 C1 C2 C7 179.9(4)
Cu1 O1 C3 C2 -3.9(6)
Cu1 O1 C3 C4 177.1(3)
C7 C2 C3 O1 -178.2(4)
C1 C2 C3 O1 -2.3(6)
C7 C2 C3 C4 0.8(6)
C1 C2 C3 C4 176.8(4)
O1 C3 C4 C5 179.2(4)
C2 C3 C4 C5 0.1(6)
O1 C3 C4 C8 0.6(6)
C2 C3 C4 C8 -178.5(4)
C3 C4 C5 C6 -0.9(7)
C8 C4 C5 C6 177.7(4)
C4 C5 C6 C7 0.7(7)
C4 C5 C6 C12 -177.7(4)
C5 C6 C7 C2 0.2(6)
C12 C6 C7 C2 178.6(4)
C3 C2 C7 C6 -1.0(6)
C1 C2 C7 C6 -177.2(4)
C5 C4 C8 C10 -115.4(5)
C3 C4 C8 C10 63.1(5)
C5 C4 C8 C9 122.9(5)
C3 C4 C8 C9 -58.6(5)
C5 C4 C8 C11 4.6(6)
C3 C4 C8 C11 -176.9(4)
C7 C6 C12 C15 2.4(7)
C5 C6 C12 C15 -179.3(4)
C7 C6 C12 C14 124.1(5)
C5 C6 C12 C14 -57.7(6)
C7 C6 C12 C13 -115.3(5)
C5 C6 C12 C13 63.0(6)
C1 N1 C16 C17 -89.2(4)
Cu1 N1 C16 C17 96.2(4)
C1 N1 C16 C21 87.7(4)
Cu1 N1 C16 C21 -86.9(4)
C21 C16 C17 C18 -2.9(6)
N1 C16 C17 C18 173.9(3)
C21 C16 C17 C22 178.3(4)
N1 C16 C17 C22 -5.0(5)
C16 C17 C18 C19 0.9(6)
C22 C17 C18 C19 179.8(4)
C17 C18 C19 C20 1.6(7)
C18 C19 C20 C21 -2.3(7)
C19 C20 C21 C16 0.4(6)
C19 C20 C21 C25 179.4(4)
C17 C16 C21 C20 2.2(6)
N1 C16 C21 C20 -174.5(3)
C17 C16 C21 C25 -176.8(4)
N1 C16 C21 C25 6.4(5)
C18 C17 C22 C24 -72.7(6)
C16 C17 C22 C24 106.2(5)
C18 C17 C22 C23 51.9(6)
C16 C17 C22 C23 -129.3(4)
C20 C21 C25 C27 -86.0(6)
C16 C21 C25 C27 93.0(5)
C20 C21 C25 C26 37.7(6)
C16 C21 C25 C26 -143.3(5)
O1 Cu1 Cl2 Cu2 -48.5(4)
N1 Cu1 Cl2 Cu2 178.39(10)
Cl1 Cu1 Cl2 Cu2 10.92(5)
Cu1 Cl1 Cu2 O2 -59.4(3)
Cu1 Cl1 Cu2 N2 176.34(10)
Cu1 Cl1 Cu2 Cl2 10.95(5)
Cu1 Cl2 Cu2 O2 152.30(10)
Cu1 Cl2 Cu2 N2 -108.2(3)
Cu1 Cl2 Cu2 Cl1 -11.14(6)
O2 Cu2 N2 C31 2.4(3)
Cl1 Cu2 N2 C31 167.8(3)
Cl2 Cu2 N2 C31 -96.6(4)
O2 Cu2 N2 C46 -178.3(3)
Cl1 Cu2 N2 C46 -12.9(3)
Cl2 Cu2 N2 C46 82.7(4)
N2 Cu2 O2 C33 0.1(4)
Cl1 Cu2 O2 C33 -124.5(3)
Cl2 Cu2 O2 C33 165.6(3)
C46 N2 C31 C32 177.4(4)
Cu2 N2 C31 C32 -3.2(5)
N2 C31 C32 C33 1.0(6)
N2 C31 C32 C37 -177.7(4)
Cu2 O2 C33 C32 -2.0(6)
Cu2 O2 C33 C34 178.3(3)
C37 C32 C33 O2 -179.5(3)
C31 C32 C33 O2 1.8(6)
C37 C32 C33 C34 0.2(5)
C31 C32 C33 C34 -178.5(3)
O2 C33 C34 C35 179.1(3)
C32 C33 C34 C35 -0.6(5)
O2 C33 C34 C38 0.1(6)
C32 C33 C34 C38 -179.6(3)
C33 C34 C35 C36 0.8(6)
C38 C34 C35 C36 179.8(4)
C34 C35 C36 C37 -0.7(6)
C34 C35 C36 C42 -179.2(4)
C35 C36 C37 C32 0.3(6)
C42 C36 C37 C32 178.7(4)
C33 C32 C37 C36 -0.1(6)
C31 C32 C37 C36 178.7(4)
C35 C34 C38 C40 -117.1(4)
C33 C34 C38 C40 61.9(5)
C35 C34 C38 C39 121.7(4)
C33 C34 C38 C39 -59.3(5)
C35 C34 C38 C41 1.4(6)
C33 C34 C38 C41 -179.7(4)
C37 C36 C42 C45 15.7(7)
C35 C36 C42 C45 -165.9(5)
C37 C36 C42 C43 -104.1(6)
C35 C36 C42 C43 74.3(6)
C37 C36 C42 C44 136.3(6)
C35 C36 C42 C44 -45.3(7)
C31 N2 C46 C51 89.5(4)
Cu2 N2 C46 C51 -89.8(4)
C31 N2 C46 C47 -91.9(4)
Cu2 N2 C46 C47 88.7(4)
C51 C46 C47 C48 -3.6(5)
N2 C46 C47 C48 177.9(3)
C51 C46 C47 C52 178.0(4)
N2 C46 C47 C52 -0.5(5)
C46 C47 C48 C49 1.4(6)
C52 C47 C48 C49 179.8(4)
C47 C48 C49 C50 1.2(8)
C48 C49 C50 C51 -1.8(7)
C47 C46 C51 C50 3.0(6)
N2 C46 C51 C50 -178.5(3)
C47 C46 C51 C55 -175.7(4)
N2 C46 C51 C55 2.8(5)
C49 C50 C51 C46 -0.3(6)
C49 C50 C51 C55 178.5(4)
C48 C47 C52 C54 -82.1(5)
C46 C47 C52 C54 96.2(5)
C48 C47 C52 C53 42.6(6)
C46 C47 C52 C53 -139.0(4)
C46 C51 C55 C57 110.5(5)
C50 C51 C55 C57 -68.2(6)
C46 C51 C55 C56 -124.8(4)
C50 C51 C55 C56 56.5(6)
